data_4303843
loop_
_publ_author_name
'Zuo-Xi Li'
'Jiong-Peng Zhao'
'E. C. Sa\~nudo'
'Hong Ma'
'Zhong-Da Pan'
'Yong-Fei Zeng'
'Xian-He Bu'

_publ_section_title
;
New 3D Coordination Polymers Constructed from Pillared Metal-Formate
Kagom\'e Layers Exhibiting Spin Canting Only in the Nickel(II) Complex
;
_journal_name_full 'Inorganic Chemistry'
_journal_page_first 11601
_journal_page_last 11607
_journal_paper_doi 10.1021/ic901564y
_journal_volume 48
_journal_year 2009
_chemical_formula_sum 'C40 H36 Cu2 N8 O10'
_chemical_formula_weight 915.85
_chemical_name_systematic
; 
 ? 
;
_space_group_IT_number 14
_symmetry_cell_setting monoclinic
_symmetry_space_group_name_Hall '-P 2ybc'
_symmetry_space_group_name_H-M 'P 1 21/c 1'
_atom_sites_solution_hydrogens geom
_atom_sites_solution_primary direct
_atom_sites_solution_secondary difmap
_audit_creation_method SHELXL-97
_cell_angle_alpha 90.00
_cell_angle_beta 115.68(2)
_cell_angle_gamma 90.00
_cell_formula_units_Z 4
_cell_length_a 18.221(4)
_cell_length_b 11.985(2)
_cell_length_c 22.525(9)
_cell_measurement_reflns_used 10101
_cell_measurement_temperature 293(2)
_cell_measurement_theta_max 26.9
_cell_measurement_theta_min 3.0
_cell_volume 4433(2)
_computing_cell_refinement 'CrystalClear (Rigaku/MSC Inc., 2005)'
_computing_data_collection 'CrystalClear (Rigaku/MSC Inc., 2005)'
_computing_data_reduction 'CrystalClear (Rigaku/MSC Inc., 2005)'
_computing_molecular_graphics 'Bruker SHELXTL'
_computing_publication_material 'Bruker SHELXTL'
_computing_structure_refinement 'SHELXL-97 (Sheldrick, 1997)'
_computing_structure_solution 'SHELXS-97 (Sheldrick, 1997)'
_diffrn_ambient_temperature 293(2)
_diffrn_detector_area_resol_mean 9
_diffrn_measured_fraction_theta_full 0.996
_diffrn_measured_fraction_theta_max 0.996
_diffrn_measurement_device_type 'CCD area detector'
_diffrn_measurement_method \w
_diffrn_radiation_monochromator graphite
_diffrn_radiation_source 'fine-focus sealed tube'
_diffrn_radiation_type MoK\a
_diffrn_radiation_wavelength 0.71073
_diffrn_reflns_av_R_equivalents 0.1439
_diffrn_reflns_av_sigmaI/netI 0.1195
_diffrn_reflns_limit_h_max 21
_diffrn_reflns_limit_h_min -21
_diffrn_reflns_limit_k_max 14
_diffrn_reflns_limit_k_min -14
_diffrn_reflns_limit_l_max 26
_diffrn_reflns_limit_l_min -26
_diffrn_reflns_number 34071
_diffrn_reflns_theta_full 25.02
_diffrn_reflns_theta_max 25.02
_diffrn_reflns_theta_min 2.96
_diffrn_standards_decay_% 0
_diffrn_standards_interval_count 0
_diffrn_standards_interval_time 0
_exptl_absorpt_coefficient_mu 1.022
_exptl_absorpt_correction_T_max 0.903
_exptl_absorpt_correction_T_min 0.832
_exptl_absorpt_correction_type multi-scan
_exptl_absorpt_process_details CrystalClear
_exptl_crystal_colour blue
_exptl_crystal_density_diffrn 1.372
_exptl_crystal_density_method 'not measured'
_exptl_crystal_description Prism
_exptl_crystal_F_000 1880
_exptl_crystal_size_max 0.25
_exptl_crystal_size_mid 0.15
_exptl_crystal_size_min 0.10
_refine_diff_density_max 0.868
_refine_diff_density_min -0.480
_refine_diff_density_rms 0.104
_refine_ls_extinction_method none
_refine_ls_goodness_of_fit_ref 1.108
_refine_ls_hydrogen_treatment constr
_refine_ls_matrix_type full
_refine_ls_number_parameters 540
_refine_ls_number_reflns 7808
_refine_ls_number_restraints 1
_refine_ls_restrained_S_all 1.108
_refine_ls_R_factor_all 0.1658
_refine_ls_R_factor_gt 0.0964
_refine_ls_shift/su_max 0.001
_refine_ls_shift/su_mean 0.000
_refine_ls_structure_factor_coef Fsqd
_refine_ls_weighting_details 'calc w=1/[\s^2^(Fo^2^)+(0.0764P)^2^+8.6929P] where P=(Fo^2^+2Fc^2^)/3'
_refine_ls_weighting_scheme calc
_refine_ls_wR_factor_gt 0.1828
_refine_ls_wR_factor_ref 0.2116
_reflns_number_gt 4811
_reflns_number_total 7808
_reflns_threshold_expression >2sigma(I)
_cod_data_source_file ic901564y_si_002_3.cif
_cod_data_source_block 3
_cod_database_code 4303843

loop_
_symmetry_equiv_pos_as_xyz
'x, y, z'
'-x, y+1/2, -z+1/2'
'-x, -y, -z'
'x, -y-1/2, z-1/2'

loop_
_atom_site_label
_atom_site_type_symbol
_atom_site_fract_x
_atom_site_fract_y
_atom_site_fract_z
_atom_site_U_iso_or_equiv
_atom_site_adp_type
_atom_site_occupancy
_atom_site_symmetry_multiplicity
_atom_site_calc_flag
_atom_site_refinement_flags
_atom_site_disorder_assembly
_atom_site_disorder_group
O5 O 0.5269(3) 0.5193(4) 0.7224(3) 0.0385(13) Uani 1 1 d . . .
C37 C 0.9616(4) 0.2114(6) 0.7653(4) 0.0349(19) Uani 1 1 d . . .
C38 C 0.9618(4) 0.1324(7) 0.8144(4) 0.041(2) Uani 1 1 d . . .
H38 H 1.0075 0.0880 0.8363 0.049 Uiso 1 1 calc R . .
C39 C 0.8937(5) 0.1207(7) 0.8300(4) 0.044(2) Uani 1 1 d . . .
H39 H 0.8956 0.0693 0.8616 0.052 Uiso 1 1 calc R . .
C10 C 0.0473(4) -0.1163(6) 0.5640(4) 0.0336(18) Uani 1 1 d . . .
Cu2 Cu 0.50491(5) -0.10074(7) 0.55765(5) 0.0320(3) Uani 1 1 d . . .
Cu1 Cu 0.49098(5) 0.17588(7) 0.74459(5) 0.0285(3) Uani 1 1 d . . .
O3 O 0.5144(3) -0.2727(4) 0.5539(3) 0.0455(15) Uani 1 1 d . . .
O4 O 0.5075(3) -0.2504(5) 0.6525(3) 0.0480(15) Uani 1 1 d . . .
O1 O 0.4961(3) 0.0713(4) 0.5489(2) 0.0338(12) Uani 1 1 d . . .
O2 O 0.4874(3) 0.0821(4) 0.6475(3) 0.0463(15) Uani 1 1 d . . .
O6 O 0.5104(3) 0.3305(4) 0.7110(3) 0.0362(13) Uani 1 1 d . . .
N1 N 0.3820(4) -0.1204(5) 0.5208(3) 0.0403(17) Uani 1 1 d . . .
N2 N 0.2544(4) -0.1367(5) 0.5145(3) 0.0379(17) Uani 1 1 d . . .
N3 N 0.6288(4) -0.0895(5) 0.6075(3) 0.0377(16) Uani 1 1 d . . .
N4 N 0.7611(3) -0.0871(5) 0.6240(3) 0.0330(15) Uani 1 1 d . . .
N5 N 0.3655(3) 0.2049(5) 0.6998(3) 0.0359(16) Uani 1 1 d . . .
N6 N 0.2371(4) 0.2251(5) 0.6907(3) 0.0367(16) Uani 1 1 d . . .
N7 N 0.6169(4) 0.1588(5) 0.7918(3) 0.0349(16) Uani 1 1 d . . .
N8 N 0.7495(4) 0.1693(5) 0.8092(3) 0.0372(16) Uani 1 1 d . . .
C2 C 0.5108(5) -0.3103(7) 0.6074(5) 0.047(2) Uani 1 1 d . . .
H2 H 0.5106 -0.3873 0.6125 0.057 Uiso 1 1 calc R . .
C1 C 0.4901(5) 0.1261(7) 0.5971(4) 0.039(2) Uani 1 1 d . . .
H1 H 0.4875 0.2035 0.5941 0.047 Uiso 1 1 calc R . .
C3 C 0.5038(4) 0.4244(6) 0.7354(4) 0.0322(19) Uani 1 1 d . . .
H3 H 0.4805 0.4241 0.7649 0.039 Uiso 1 1 calc R . .
C4 C 0.3323(4) -0.0972(7) 0.5508(4) 0.040(2) Uani 1 1 d . . .
H4 H 0.3490 -0.0596 0.5907 0.048 Uiso 1 1 calc R . .
C5 C 0.3313(5) -0.1763(8) 0.4614(5) 0.055(2) Uani 1 1 d . . .
H5 H 0.3475 -0.2016 0.4299 0.066 Uiso 1 1 calc R . .
C6 C 0.2540(5) -0.1871(8) 0.4581(4) 0.054(2) Uani 1 1 d . . .
H6 H 0.2097 -0.2217 0.4246 0.065 Uiso 1 1 calc R . .
C7 C 0.1843(4) -0.1296(6) 0.5320(4) 0.0332(18) Uani 1 1 d . . .
C8 C 0.1205(4) -0.2084(7) 0.5065(4) 0.046(2) Uani 1 1 d . . .
H8 H 0.1227 -0.2652 0.4792 0.055 Uiso 1 1 calc R . .
C12 C 0.1799(5) -0.0438(8) 0.5733(5) 0.062(3) Uani 1 1 d . . .
H12 H 0.2211 0.0093 0.5895 0.075 Uiso 1 1 calc R . .
C13 C 0.6828(4) -0.1114(6) 0.5816(4) 0.0370(19) Uani 1 1 d . . .
H13 H 0.6676 -0.1398 0.5394 0.044 Uiso 1 1 calc R . .
C14 C 0.6776(5) -0.0478(7) 0.6718(4) 0.046(2) Uani 1 1 d . . .
H14 H 0.6585 -0.0252 0.7020 0.055 Uiso 1 1 calc R . .
C15 C 0.7589(5) -0.0464(7) 0.6824(4) 0.048(2) Uani 1 1 d . . .
H15 H 0.8033 -0.0231 0.7204 0.058 Uiso 1 1 calc R . .
C16 C 0.8327(4) -0.0960(6) 0.6096(4) 0.0349(19) Uani 1 1 d . . .
C21 C 0.9005(5) -0.0206(7) 0.6405(4) 0.047(2) Uani 1 1 d . . .
H21 H 0.8997 0.0331 0.6700 0.057 Uiso 1 1 calc R . .
C20 C 0.9684(5) -0.0289(7) 0.6256(4) 0.048(2) Uani 1 1 d . . .
H20 H 1.0117 0.0201 0.6461 0.058 Uiso 1 1 calc R . .
C19 C 0.9732(4) -0.1089(6) 0.5805(4) 0.0334(18) Uani 1 1 d . . .
C18 C 0.9056(5) -0.1851(8) 0.5510(5) 0.058(3) Uani 1 1 d . . .
H18 H 0.9065 -0.2395 0.5219 0.070 Uiso 1 1 calc R . .
C17 C 0.8371(5) -0.1776(8) 0.5662(4) 0.053(2) Uani 1 1 d . . .
H17 H 0.7944 -0.2279 0.5468 0.064 Uiso 1 1 calc R . .
C11 C 0.1131(5) -0.0373(8) 0.5905(5) 0.062(3) Uani 1 1 d . . .
H11 H 0.1122 0.0183 0.6190 0.075 Uiso 1 1 calc R . .
C9 C 0.0530(5) -0.2019(7) 0.5220(4) 0.050(2) Uani 1 1 d . . .
H9 H 0.0116 -0.2545 0.5045 0.060 Uiso 1 1 calc R . .
C22 C 0.3156(5) 0.1803(7) 0.7281(4) 0.044(2) Uani 1 1 d . . .
H22 H 0.3307 0.1396 0.7667 0.053 Uiso 1 1 calc R . .
C23 C 0.3195(5) 0.2667(7) 0.6423(4) 0.046(2) Uani 1 1 d . . .
H23 H 0.3391 0.2944 0.6133 0.055 Uiso 1 1 calc R . .
C24 C 0.2397(5) 0.2799(7) 0.6354(4) 0.050(2) Uani 1 1 d . . .
H24 H 0.1971 0.3169 0.6016 0.060 Uiso 1 1 calc R . .
C25 C 0.1670(4) 0.2207(6) 0.7086(4) 0.036(2) Uani 1 1 d . . .
C30 C 0.1723(5) 0.1550(8) 0.7628(4) 0.050(2) Uani 1 1 d . . .
H30 H 0.2187 0.1128 0.7865 0.060 Uiso 1 1 calc R . .
C29 C 0.1059(5) 0.1538(7) 0.7812(4) 0.051(2) Uani 1 1 d . . .
H29 H 0.1107 0.1110 0.8172 0.061 Uiso 1 1 calc R . .
C28 C 0.0319(4) 0.2167(7) 0.7456(4) 0.0344(19) Uani 1 1 d . . .
C27 C 0.0279(5) 0.2810(7) 0.6901(4) 0.047(2) Uani 1 1 d . . .
H27 H -0.0191 0.3217 0.6655 0.057 Uiso 1 1 calc R . .
C26 C 0.0944(5) 0.2841(7) 0.6715(4) 0.047(2) Uani 1 1 d . . .
H26 H 0.0903 0.3268 0.6357 0.057 Uiso 1 1 calc R . .
C36 C 0.8900(5) 0.2817(7) 0.7341(4) 0.044(2) Uani 1 1 d . . .
H36 H 0.8882 0.3345 0.7032 0.053 Uiso 1 1 calc R . .
C31 C 0.6689(4) 0.1981(6) 0.7680(4) 0.038(2) Uani 1 1 d . . .
H31 H 0.6530 0.2388 0.7292 0.045 Uiso 1 1 calc R . .
C32 C 0.6650(5) 0.1035(7) 0.8507(4) 0.052(2) Uani 1 1 d . . .
H32 H 0.6456 0.0686 0.8779 0.062 Uiso 1 1 calc R . .
C33 C 0.7468(5) 0.1086(7) 0.8624(4) 0.051(2) Uani 1 1 d . . .
H33 H 0.7909 0.0782 0.8981 0.061 Uiso 1 1 calc R . .
C34 C 0.8229(4) 0.1884(6) 0.7969(4) 0.0343(19) Uani 1 1 d . . .
C35 C 0.8208(5) 0.2709(7) 0.7503(4) 0.048(2) Uani 1 1 d . . .
H35 H 0.7758 0.3173 0.7305 0.057 Uiso 1 1 calc R . .
O2W O 0.6382(9) 0.4180(11) 0.6520(8) 0.236(8) Uani 1 1 d . . .
O1W O 0.3858(12) 0.3683(17) 0.5159(10) 0.295(9) Uiso 1 1 d . . .
O7 O 0.1337(6) 0.5363(7) 0.4277(5) 0.114(3) Uani 1 1 d . . .
O8 O 0.0826(5) 0.4582(7) 0.5198(4) 0.064(3) Uani 0.708(12) 1 d P A 1
C40 C 0.1354(17) 0.472(3) 0.4841(16) 0.199(13) Uiso 0.708(12) 1 d PD A 1
O8' O 0.2605(13) 0.5015(19) 0.4104(11) 0.069(8) Uiso 0.292(12) 1 d P A 2
C40' C 0.2100(14) 0.4976(19) 0.4493(12) 0.038(8) Uiso 0.292(12) 1 d PD A 2
H2A H 0.6469 0.4565 0.6810 0.056 Uiso 1 1 d R . .
H2B H 0.5864 0.3849 0.6250 0.056 Uiso 1 1 d R . .
H1A H 0.4178 0.4212 0.5338 0.056 Uiso 1 1 d R . .
H1B H 0.3428 0.3822 0.5212 0.056 Uiso 1 1 d R . .
H40 H 0.2478 0.4535 0.4851 0.045 Uiso 1 1 d R . .

loop_
_atom_site_aniso_label
_atom_site_aniso_U_11
_atom_site_aniso_U_22
_atom_site_aniso_U_33
_atom_site_aniso_U_23
_atom_site_aniso_U_13
_atom_site_aniso_U_12
O5 0.049(3) 0.021(3) 0.059(4) 0.003(3) 0.035(3) 0.001(2)
C37 0.021(4) 0.040(5) 0.037(5) -0.006(4) 0.006(4) -0.003(4)
C38 0.024(4) 0.042(5) 0.052(6) -0.005(4) 0.013(4) -0.001(4)
C39 0.032(5) 0.056(5) 0.040(5) 0.006(4) 0.013(4) 0.004(4)
C10 0.028(4) 0.035(4) 0.037(5) 0.000(4) 0.013(4) -0.001(4)
Cu2 0.0263(5) 0.0365(6) 0.0371(6) 0.0014(5) 0.0173(4) 0.0002(4)
Cu1 0.0254(5) 0.0229(5) 0.0410(6) -0.0002(5) 0.0179(4) 0.0008(4)
O3 0.048(4) 0.045(3) 0.051(4) 0.008(3) 0.029(3) 0.009(3)
O4 0.053(4) 0.041(3) 0.055(4) 0.005(3) 0.028(3) 0.002(3)
O1 0.042(3) 0.035(3) 0.031(3) -0.002(3) 0.022(3) 0.005(2)
O2 0.067(4) 0.039(3) 0.042(4) 0.000(3) 0.032(3) 0.001(3)
O6 0.043(3) 0.023(3) 0.051(4) -0.001(3) 0.028(3) 0.003(2)
N1 0.038(4) 0.042(4) 0.041(4) 0.005(4) 0.017(4) -0.002(3)
N2 0.025(4) 0.047(4) 0.046(4) 0.000(3) 0.019(3) -0.004(3)
N3 0.035(4) 0.040(4) 0.043(4) 0.003(3) 0.021(3) 0.002(3)
N4 0.022(3) 0.049(4) 0.027(4) -0.001(3) 0.009(3) 0.000(3)
N5 0.023(3) 0.040(4) 0.047(4) 0.005(3) 0.017(3) 0.000(3)
N6 0.029(4) 0.037(4) 0.046(4) -0.001(3) 0.018(3) 0.004(3)
N7 0.030(4) 0.039(4) 0.039(4) 0.002(3) 0.018(3) -0.005(3)
N8 0.032(4) 0.034(4) 0.044(4) -0.001(3) 0.015(3) -0.001(3)
C2 0.045(5) 0.028(5) 0.064(7) 0.012(5) 0.020(5) 0.010(4)
C1 0.040(5) 0.032(4) 0.050(6) 0.003(4) 0.022(4) 0.001(4)
C3 0.033(4) 0.030(4) 0.041(5) 0.004(4) 0.024(4) 0.003(4)
C4 0.031(5) 0.054(5) 0.043(5) -0.015(4) 0.024(4) -0.006(4)
C5 0.052(6) 0.069(6) 0.056(6) -0.005(5) 0.034(5) -0.008(5)
C6 0.038(5) 0.077(7) 0.048(6) -0.021(5) 0.019(4) -0.013(5)
C7 0.026(4) 0.039(5) 0.035(5) -0.004(4) 0.014(4) -0.002(4)
C8 0.033(5) 0.050(5) 0.057(6) -0.026(5) 0.022(4) -0.010(4)
C12 0.048(6) 0.062(6) 0.092(8) -0.034(6) 0.044(6) -0.030(5)
C13 0.027(4) 0.049(5) 0.033(5) -0.004(4) 0.011(4) -0.004(4)
C14 0.045(5) 0.060(6) 0.041(5) -0.001(5) 0.025(5) 0.002(4)
C15 0.027(5) 0.071(6) 0.041(5) -0.013(5) 0.010(4) -0.002(4)
C16 0.032(4) 0.034(5) 0.036(5) -0.002(4) 0.013(4) 0.000(4)
C21 0.040(5) 0.047(5) 0.062(6) -0.027(5) 0.029(5) -0.014(4)
C20 0.033(5) 0.043(5) 0.067(6) -0.021(5) 0.022(5) -0.008(4)
C19 0.027(4) 0.035(5) 0.038(5) 0.001(4) 0.014(4) 0.003(4)
C18 0.045(5) 0.072(7) 0.068(7) -0.041(6) 0.034(5) -0.022(5)
C17 0.032(5) 0.067(6) 0.067(6) -0.027(5) 0.028(5) -0.020(5)
C11 0.055(6) 0.065(6) 0.082(7) -0.055(6) 0.045(6) -0.027(5)
C9 0.031(5) 0.056(6) 0.067(6) -0.028(5) 0.026(5) -0.017(4)
C22 0.034(5) 0.047(5) 0.051(6) 0.007(5) 0.019(4) 0.005(4)
C23 0.038(5) 0.056(6) 0.043(5) 0.009(5) 0.017(4) 0.001(4)
C24 0.034(5) 0.065(6) 0.049(6) 0.018(5) 0.017(4) 0.005(4)
C25 0.026(4) 0.043(5) 0.043(5) -0.009(4) 0.018(4) -0.005(4)
C30 0.024(4) 0.075(7) 0.046(6) 0.004(5) 0.011(4) 0.010(4)
C29 0.041(5) 0.065(6) 0.051(6) 0.009(5) 0.024(5) 0.003(5)
C28 0.019(4) 0.044(5) 0.036(5) -0.008(4) 0.008(4) -0.003(3)
C27 0.029(5) 0.051(5) 0.057(6) 0.008(5) 0.015(4) 0.006(4)
C26 0.037(5) 0.052(6) 0.056(6) 0.012(5) 0.023(5) 0.009(4)
C36 0.033(5) 0.045(5) 0.053(6) 0.016(4) 0.018(4) 0.001(4)
C31 0.034(5) 0.039(5) 0.041(5) 0.010(4) 0.017(4) 0.009(4)
C32 0.031(5) 0.065(6) 0.054(6) 0.025(5) 0.014(4) -0.002(4)
C33 0.033(5) 0.062(6) 0.052(6) 0.020(5) 0.013(4) 0.010(4)
C34 0.024(4) 0.036(5) 0.044(5) 0.000(4) 0.015(4) -0.001(4)
C35 0.024(4) 0.057(6) 0.060(6) 0.003(5) 0.016(4) 0.011(4)
O2W 0.262(16) 0.216(14) 0.35(2) 0.150(14) 0.242(16) 0.136(12)
O7 0.121(8) 0.086(6) 0.115(7) -0.019(5) 0.033(6) 0.002(5)
O8 0.037(5) 0.046(5) 0.069(7) -0.024(5) -0.015(4) 0.008(4)

loop_
_atom_type_symbol
_atom_type_description
_atom_type_scat_dispersion_real
_atom_type_scat_dispersion_imag
_atom_type_scat_source
C C 0.0033 0.0016 'International Tables Vol C Tables 4.2.6.8 and 6.1.1.4'
H H 0.0000 0.0000 'International Tables Vol C Tables 4.2.6.8 and 6.1.1.4'
Cu Cu 0.3201 1.2651 'International Tables Vol C Tables 4.2.6.8 and 6.1.1.4'
N N 0.0061 0.0033 'International Tables Vol C Tables 4.2.6.8 and 6.1.1.4'
O O 0.0106 0.0060 'International Tables Vol C Tables 4.2.6.8 and 6.1.1.4'

loop_
_geom_angle_atom_site_label_1
_geom_angle_atom_site_label_2
_geom_angle_atom_site_label_3
_geom_angle
_geom_angle_site_symmetry_1
_geom_angle_site_symmetry_3
_geom_angle_publ_flag
C3 O5 Cu1 126.3(5) . 2_656 ?
C38 C37 C36 116.8(7) . . ?
C38 C37 C28 121.5(7) . 1_655 ?
C36 C37 C28 121.6(7) . 1_655 ?
C39 C38 C37 122.1(7) . . ?
C39 C38 H38 118.9 . . ?
C37 C38 H38 118.9 . . ?
C34 C39 C38 119.8(8) . . ?
C34 C39 H39 120.1 . . ?
C38 C39 H39 120.1 . . ?
C9 C10 C11 117.4(7) . . ?
C9 C10 C19 121.4(7) . 1_455 ?
C11 C10 C19 121.2(7) . 1_455 ?
N1 Cu2 N3 171.5(3) . . ?
N1 Cu2 O1 92.9(2) . . ?
N3 Cu2 O1 90.5(2) . . ?
N1 Cu2 O3 88.0(2) . . ?
N3 Cu2 O3 89.8(2) . . ?
O1 Cu2 O3 172.0(2) . . ?
N1 Cu2 O1 94.5(2) . 3_656 ?
N3 Cu2 O1 93.9(2) . 3_656 ?
O1 Cu2 O1 78.07(19) . 3_656 ?
O3 Cu2 O1 93.97(19) . 3_656 ?
N7 Cu1 O6 87.1(2) . . ?
N7 Cu1 N5 175.8(3) . . ?
O6 Cu1 N5 89.9(2) . . ?
N7 Cu1 O5 92.1(2) . 2_646 ?
O6 Cu1 O5 178.86(19) . 2_646 ?
N5 Cu1 O5 90.8(2) . 2_646 ?
N7 Cu1 O2 90.5(2) . . ?
O6 Cu1 O2 91.57(19) . . ?
N5 Cu1 O2 92.6(2) . . ?
O5 Cu1 O2 87.56(19) 2_646 . ?
C2 O3 Cu2 105.4(5) . . ?
C1 O1 Cu2 116.7(5) . . ?
C1 O1 Cu2 141.3(5) . 3_656 ?
Cu2 O1 Cu2 101.93(19) . 3_656 ?
C1 O2 Cu1 127.9(5) . . ?
C3 O6 Cu1 124.2(5) . . ?
C4 N1 C5 105.0(6) . . ?
C4 N1 Cu2 128.2(5) . . ?
C5 N1 Cu2 126.2(5) . . ?
C4 N2 C6 106.6(6) . . ?
C4 N2 C7 127.0(6) . . ?
C6 N2 C7 126.4(6) . . ?
C13 N3 C14 104.7(6) . . ?
C13 N3 Cu2 125.4(5) . . ?
C14 N3 Cu2 129.6(5) . . ?
C13 N4 C15 106.5(6) . . ?
C13 N4 C16 125.9(6) . . ?
C15 N4 C16 127.6(6) . . ?
C22 N5 C23 107.1(6) . . ?
C22 N5 Cu1 123.8(5) . . ?
C23 N5 Cu1 128.4(5) . . ?
C22 N6 C24 106.6(6) . . ?
C22 N6 C25 126.0(7) . . ?
C24 N6 C25 127.3(6) . . ?
C31 N7 C32 106.2(6) . . ?
C31 N7 Cu1 124.5(5) . . ?
C32 N7 Cu1 129.2(5) . . ?
C31 N8 C33 106.1(6) . . ?
C31 N8 C34 127.2(6) . . ?
C33 N8 C34 126.5(6) . . ?
O4 C2 O3 125.4(8) . . ?
O4 C2 H2 117.3 . . ?
O3 C2 H2 117.3 . . ?
O2 C1 O1 125.5(7) . . ?
O2 C1 H1 117.3 . . ?
O1 C1 H1 117.3 . . ?
O6 C3 O5 125.2(6) . . ?
O6 C3 H3 117.4 . . ?
O5 C3 H3 117.4 . . ?
N1 C4 N2 111.5(7) . . ?
N1 C4 H4 124.2 . . ?
N2 C4 H4 124.2 . . ?
C6 C5 N1 109.1(8) . . ?
C6 C5 H5 125.5 . . ?
N1 C5 H5 125.5 . . ?
C5 C6 N2 107.7(7) . . ?
C5 C6 H6 126.1 . . ?
N2 C6 H6 126.1 . . ?
C12 C7 C8 119.0(7) . . ?
C12 C7 N2 120.9(6) . . ?
C8 C7 N2 120.1(7) . . ?
C7 C8 C9 120.8(7) . . ?
C7 C8 H8 119.6 . . ?
C9 C8 H8 119.6 . . ?
C7 C12 C11 121.1(7) . . ?
C7 C12 H12 119.5 . . ?
C11 C12 H12 119.5 . . ?
N4 C13 N3 112.8(7) . . ?
N4 C13 H13 123.6 . . ?
N3 C13 H13 123.6 . . ?
C15 C14 N3 109.1(7) . . ?
C15 C14 H14 125.4 . . ?
N3 C14 H14 125.4 . . ?
C14 C15 N4 106.9(7) . . ?
C14 C15 H15 126.5 . . ?
N4 C15 H15 126.5 . . ?
C17 C16 C21 118.3(7) . . ?
C17 C16 N4 121.6(7) . . ?
C21 C16 N4 120.1(7) . . ?
C20 C21 C16 119.6(7) . . ?
C20 C21 H21 120.2 . . ?
C16 C21 H21 120.2 . . ?
C21 C20 C19 123.0(7) . . ?
C21 C20 H20 118.5 . . ?
C19 C20 H20 118.5 . . ?
C20 C19 C18 116.7(7) . . ?
C20 C19 C10 122.5(7) . 1_655 ?
C18 C19 C10 120.8(7) . 1_655 ?
C17 C18 C19 120.6(8) . . ?
C17 C18 H18 119.7 . . ?
C19 C18 H18 119.7 . . ?
C16 C17 C18 121.8(7) . . ?
C16 C17 H17 119.1 . . ?
C18 C17 H17 119.1 . . ?
C12 C11 C10 120.3(7) . . ?
C12 C11 H11 119.9 . . ?
C10 C11 H11 119.9 . . ?
C8 C9 C10 121.5(7) . . ?
C8 C9 H9 119.3 . . ?
C10 C9 H9 119.3 . . ?
N5 C22 N6 110.6(7) . . ?
N5 C22 H22 124.7 . . ?
N6 C22 H22 124.7 . . ?
C24 C23 N5 109.6(7) . . ?
C24 C23 H23 125.2 . . ?
N5 C23 H23 125.2 . . ?
C23 C24 N6 106.1(7) . . ?
C23 C24 H24 127.0 . . ?
N6 C24 H24 127.0 . . ?
C30 C25 C26 119.7(7) . . ?
C30 C25 N6 120.3(7) . . ?
C26 C25 N6 120.1(7) . . ?
C25 C30 C29 120.1(7) . . ?
C25 C30 H30 119.9 . . ?
C29 C30 H30 119.9 . . ?
C30 C29 C28 122.2(8) . . ?
C30 C29 H29 118.9 . . ?
C28 C29 H29 118.9 . . ?
C27 C28 C29 116.4(7) . . ?
C27 C28 C37 122.7(7) . 1_455 ?
C29 C28 C37 120.9(7) . 1_455 ?
C28 C27 C26 122.1(7) . . ?
C28 C27 H27 119.0 . . ?
C26 C27 H27 119.0 . . ?
C25 C26 C27 119.6(8) . . ?
C25 C26 H26 120.2 . . ?
C27 C26 H26 120.2 . . ?
C37 C36 C35 121.2(7) . . ?
C37 C36 H36 119.4 . . ?
C35 C36 H36 119.4 . . ?
N7 C31 N8 111.3(7) . . ?
N7 C31 H31 124.4 . . ?
N8 C31 H31 124.4 . . ?
C33 C32 N7 109.7(7) . . ?
C33 C32 H32 125.1 . . ?
N7 C32 H32 125.1 . . ?
C32 C33 N8 106.7(7) . . ?
C32 C33 H33 126.7 . . ?
N8 C33 H33 126.7 . . ?
C39 C34 C35 120.4(7) . . ?
C39 C34 N8 119.5(7) . . ?
C35 C34 N8 120.0(6) . . ?
C34 C35 C36 119.5(7) . . ?
C34 C35 H35 120.2 . . ?
C36 C35 H35 120.2 . . ?
H2A O2W H2B 125.4 . . ?
H1A O1W H1B 105.9 . . ?
C40' O7 C40 82.9(12) . . ?
O7 C40 O8 138(2) . . ?
O7 C40' O8' 125(2) . . ?
O7 C40' H410 138.4 . . ?
O8' C40' H40 96.3 . . ?

loop_
_geom_bond_atom_site_label_1
_geom_bond_atom_site_label_2
_geom_bond_distance
_geom_bond_site_symmetry_2
_geom_bond_publ_flag
O5 C3 1.290(8) . ?
O5 Cu1 2.096(5) 2_656 ?
C37 C38 1.453(11) . ?
C37 C36 1.453(10) . ?
C37 C28 1.528(10) 1_655 ?
C38 C39 1.436(10) . ?
C38 H38 0.9300 . ?
C39 C34 1.429(10) . ?
C39 H39 0.9300 . ?
C10 C9 1.429(10) . ?
C10 C11 1.439(10) . ?
C10 C19 1.551(10) 1_455 ?
Cu2 N1 2.036(6) . ?
Cu2 N3 2.044(6) . ?
Cu2 O1 2.071(5) . ?
Cu2 O3 2.073(5) . ?
Cu2 O1 2.418(5) 3_656 ?
Cu1 N7 2.078(6) . ?
Cu1 O6 2.089(5) . ?
Cu1 N5 2.090(6) . ?
Cu1 O5 2.096(5) 2_646 ?
Cu1 O2 2.434(5) . ?
O3 C2 1.314(10) . ?
O4 C2 1.266(10) . ?
O1 C1 1.314(9) . ?
O1 Cu2 2.418(5) 3_656 ?
O2 C1 1.273(9) . ?
O6 C3 1.281(8) . ?
N1 C4 1.375(9) . ?
N1 C5 1.421(10) . ?
N2 C4 1.378(9) . ?
N2 C6 1.403(10) . ?
N2 C7 1.495(9) . ?
N3 C13 1.370(9) . ?
N3 C14 1.422(10) . ?
N4 C13 1.361(9) . ?
N4 C15 1.418(10) . ?
N4 C16 1.479(9) . ?
N5 C22 1.350(9) . ?
N5 C23 1.410(10) . ?
N6 C22 1.413(9) . ?
N6 C24 1.429(10) . ?
N6 C25 1.497(9) . ?
N7 C31 1.361(9) . ?
N7 C32 1.399(10) . ?
N8 C31 1.398(9) . ?
N8 C33 1.419(10) . ?
N8 C34 1.497(9) . ?
C2 H2 0.9300 . ?
C1 H1 0.9300 . ?
C3 H3 0.9300 . ?
C4 H4 0.9300 . ?
C5 C6 1.385(11) . ?
C5 H5 0.9300 . ?
C6 H6 0.9300 . ?
C7 C12 1.410(11) . ?
C7 C8 1.412(10) . ?
C8 C9 1.418(10) . ?
C8 H8 0.9300 . ?
C12 C11 1.432(11) . ?
C12 H12 0.9300 . ?
C13 H13 0.9300 . ?
C14 C15 1.395(10) . ?
C14 H14 0.9300 . ?
C15 H15 0.9300 . ?
C16 C17 1.410(11) . ?
C16 C21 1.443(10) . ?
C21 C20 1.418(10) . ?
C21 H21 0.9300 . ?
C20 C19 1.428(10) . ?
C20 H20 0.9300 . ?
C19 C18 1.443(10) . ?
C19 C10 1.551(10) 1_655 ?
C18 C17 1.431(10) . ?
C18 H18 0.9300 . ?
C17 H17 0.9300 . ?
C11 H11 0.9300 . ?
C9 H9 0.9300 . ?
C22 H22 0.9300 . ?
C23 C24 1.404(10) . ?
C23 H23 0.9300 . ?
C24 H24 0.9300 . ?
C25 C30 1.420(11) . ?
C25 C26 1.439(10) . ?
C30 C29 1.439(11) . ?
C30 H30 0.9300 . ?
C29 C28 1.446(11) . ?
C29 H29 0.9300 . ?
C28 C27 1.444(11) . ?
C28 C37 1.528(10) 1_455 ?
C27 C26 1.445(10) . ?
C27 H27 0.9300 . ?
C26 H26 0.9300 . ?
C36 C35 1.462(10) . ?
C36 H36 0.9300 . ?
C31 H31 0.9300 . ?
C32 C33 1.398(10) . ?
C32 H32 0.9300 . ?
C33 H33 0.9300 . ?
C34 C35 1.430(11) . ?
C35 H35 0.9300 . ?
O2W H2A 0.7580 . ?
O2W H2B 0.9595 . ?
O1W H1A 0.8373 . ?
O1W H1B 0.8590 . ?
O7 C40' 1.34(2) . ?
O7 C40 1.47(3) . ?
O8 C40 1.51(2) . ?
O8' C40' 1.52(3) . ?
C40' H40 0.9601 . ?

loop_
_geom_torsion_atom_site_label_1
_geom_torsion_atom_site_label_2
_geom_torsion_atom_site_label_3
_geom_torsion_atom_site_label_4
_geom_torsion
_geom_torsion_site_symmetry_1
_geom_torsion_site_symmetry_2
_geom_torsion_site_symmetry_3
_geom_torsion_site_symmetry_4
_geom_torsion_publ_flag
C36 C37 C38 C39 2.1(11) . . . . ?
C28 C37 C38 C39 -175.4(7) 1_655 . . . ?
C37 C38 C39 C34 -0.1(12) . . . . ?
N1 Cu2 O3 C2 -81.7(5) . . . . ?
N3 Cu2 O3 C2 90.1(5) . . . . ?
O1 Cu2 O3 C2 -178.0(13) . . . . ?
O1 Cu2 O3 C2 -176.0(5) 3_656 . . . ?
N1 Cu2 O1 C1 83.7(5) . . . . ?
N3 Cu2 O1 C1 -88.5(5) . . . . ?
O3 Cu2 O1 C1 180(77) . . . . ?
O1 Cu2 O1 C1 177.6(6) 3_656 . . . ?
N1 Cu2 O1 Cu2 -93.9(2) . . . 3_656 ?
N3 Cu2 O1 Cu2 93.8(2) . . . 3_656 ?
O3 Cu2 O1 Cu2 2.0(16) . . . 3_656 ?
O1 Cu2 O1 Cu2 0.0 3_656 . . 3_656 ?
N7 Cu1 O2 C1 -92.4(6) . . . . ?
O6 Cu1 O2 C1 -5.2(6) . . . . ?
N5 Cu1 O2 C1 84.8(6) . . . . ?
O5 Cu1 O2 C1 175.6(6) 2_646 . . . ?
N7 Cu1 O6 C3 -102.8(6) . . . . ?
N5 Cu1 O6 C3 74.2(6) . . . . ?
O5 Cu1 O6 C3 -152(11) 2_646 . . . ?
O2 Cu1 O6 C3 166.8(6) . . . . ?
N3 Cu2 N1 C4 40(2) . . . . ?
O1 Cu2 N1 C4 -73.3(7) . . . . ?
O3 Cu2 N1 C4 114.7(7) . . . . ?
O1 Cu2 N1 C4 -151.5(6) 3_656 . . . ?
N3 Cu2 N1 C5 -130.3(16) . . . . ?
O1 Cu2 N1 C5 116.4(6) . . . . ?
O3 Cu2 N1 C5 -55.7(7) . . . . ?
O1 Cu2 N1 C5 38.1(7) 3_656 . . . ?
N1 Cu2 N3 C13 143.4(16) . . . . ?
O1 Cu2 N3 C13 -103.1(6) . . . . ?
O3 Cu2 N3 C13 68.9(6) . . . . ?
O1 Cu2 N3 C13 -25.0(6) 3_656 . . . ?
N1 Cu2 N3 C14 -44(2) . . . . ?
O1 Cu2 N3 C14 69.5(7) . . . . ?
O3 Cu2 N3 C14 -118.5(7) . . . . ?
O1 Cu2 N3 C14 147.6(6) 3_656 . . . ?
N7 Cu1 N5 C22 -92(3) . . . . ?
O6 Cu1 N5 C22 -138.2(6) . . . . ?
O5 Cu1 N5 C22 42.6(6) 2_646 . . . ?
O2 Cu1 N5 C22 130.2(6) . . . . ?
N7 Cu1 N5 C23 77(4) . . . . ?
O6 Cu1 N5 C23 31.1(7) . . . . ?
O5 Cu1 N5 C23 -148.1(6) 2_646 . . . ?
O2 Cu1 N5 C23 -60.5(6) . . . . ?
O6 Cu1 N7 C31 -34.5(6) . . . . ?
N5 Cu1 N7 C31 -81(4) . . . . ?
O5 Cu1 N7 C31 144.7(6) 2_646 . . . ?
O2 Cu1 N7 C31 57.1(6) . . . . ?
O6 Cu1 N7 C32 148.4(7) . . . . ?
N5 Cu1 N7 C32 102(3) . . . . ?
O5 Cu1 N7 C32 -32.5(7) 2_646 . . . ?
O2 Cu1 N7 C32 -120.1(7) . . . . ?
Cu2 O3 C2 O4 -4.1(10) . . . . ?
Cu1 O2 C1 O1 172.8(5) . . . . ?
Cu2 O1 C1 O2 -1.6(10) . . . . ?
Cu2 O1 C1 O2 174.6(5) 3_656 . . . ?
Cu1 O6 C3 O5 169.2(5) . . . . ?
Cu1 O5 C3 O6 174.9(5) 2_656 . . . ?
C5 N1 C4 N2 1.0(9) . . . . ?
Cu2 N1 C4 N2 -171.0(5) . . . . ?
C6 N2 C4 N1 -0.4(9) . . . . ?
C7 N2 C4 N1 178.4(7) . . . . ?
C4 N1 C5 C6 -1.2(10) . . . . ?
Cu2 N1 C5 C6 170.9(6) . . . . ?
N1 C5 C6 N2 1.0(10) . . . . ?
C4 N2 C6 C5 -0.4(10) . . . . ?
C7 N2 C6 C5 -179.2(7) . . . . ?
C4 N2 C7 C12 26.5(12) . . . . ?
C6 N2 C7 C12 -154.9(9) . . . . ?
C4 N2 C7 C8 -154.4(8) . . . . ?
C6 N2 C7 C8 24.2(12) . . . . ?
C12 C7 C8 C9 -0.1(13) . . . . ?
N2 C7 C8 C9 -179.2(7) . . . . ?
C8 C7 C12 C11 1.4(14) . . . . ?
N2 C7 C12 C11 -179.6(8) . . . . ?
C15 N4 C13 N3 0.1(9) . . . . ?
C16 N4 C13 N3 -176.8(6) . . . . ?
C14 N3 C13 N4 0.1(8) . . . . ?
Cu2 N3 C13 N4 174.2(5) . . . . ?
C13 N3 C14 C15 -0.2(9) . . . . ?
Cu2 N3 C14 C15 -174.0(5) . . . . ?
N3 C14 C15 N4 0.2(9) . . . . ?
C13 N4 C15 C14 -0.2(9) . . . . ?
C16 N4 C15 C14 176.6(7) . . . . ?
C13 N4 C16 C17 -32.0(11) . . . . ?
C15 N4 C16 C17 151.8(8) . . . . ?
C13 N4 C16 C21 148.3(8) . . . . ?
C15 N4 C16 C21 -27.8(12) . . . . ?
C17 C16 C21 C20 1.2(13) . . . . ?
N4 C16 C21 C20 -179.1(7) . . . . ?
C16 C21 C20 C19 0.4(14) . . . . ?
C21 C20 C19 C18 -1.5(13) . . . . ?
C21 C20 C19 C10 179.3(8) . . . 1_655 ?
C20 C19 C18 C17 1.1(13) . . . . ?
C10 C19 C18 C17 -179.7(8) 1_655 . . . ?
C21 C16 C17 C18 -1.6(13) . . . . ?
N4 C16 C17 C18 178.7(8) . . . . ?
C19 C18 C17 C16 0.4(14) . . . . ?
C7 C12 C11 C10 -2.3(15) . . . . ?
C9 C10 C11 C12 1.8(14) . . . . ?
C19 C10 C11 C12 -178.4(8) 1_455 . . . ?
C7 C8 C9 C10 -0.2(13) . . . . ?
C11 C10 C9 C8 -0.6(13) . . . . ?
C19 C10 C9 C8 179.6(7) 1_455 . . . ?
C23 N5 C22 N6 -0.4(9) . . . . ?
Cu1 N5 C22 N6 170.8(5) . . . . ?
C24 N6 C22 N5 0.6(9) . . . . ?
C25 N6 C22 N5 -176.2(6) . . . . ?
C22 N5 C23 C24 0.0(9) . . . . ?
Cu1 N5 C23 C24 -170.7(6) . . . . ?
N5 C23 C24 N6 0.4(9) . . . . ?
C22 N6 C24 C23 -0.6(9) . . . . ?
C25 N6 C24 C23 176.2(7) . . . . ?
C22 N6 C25 C30 -8.7(11) . . . . ?
C24 N6 C25 C30 175.1(8) . . . . ?
C22 N6 C25 C26 170.5(7) . . . . ?
C24 N6 C25 C26 -5.6(12) . . . . ?
C26 C25 C30 C29 -1.2(12) . . . . ?
N6 C25 C30 C29 178.0(7) . . . . ?
C25 C30 C29 C28 0.8(13) . . . . ?
C30 C29 C28 C27 0.3(12) . . . . ?
C30 C29 C28 C37 178.5(7) . . . 1_455 ?
C29 C28 C27 C26 -1.0(12) . . . . ?
C37 C28 C27 C26 -179.1(7) 1_455 . . . ?
C30 C25 C26 C27 0.5(12) . . . . ?
N6 C25 C26 C27 -178.7(7) . . . . ?
C28 C27 C26 C25 0.6(13) . . . . ?
C38 C37 C36 C35 -1.5(11) . . . . ?
C28 C37 C36 C35 176.0(7) 1_655 . . . ?
C32 N7 C31 N8 0.5(9) . . . . ?
Cu1 N7 C31 N8 -177.2(5) . . . . ?
C33 N8 C31 N7 -0.3(9) . . . . ?
C34 N8 C31 N7 174.1(6) . . . . ?
C31 N7 C32 C33 -0.4(9) . . . . ?
Cu1 N7 C32 C33 177.2(6) . . . . ?
N7 C32 C33 N8 0.2(10) . . . . ?
C31 N8 C33 C32 0.1(9) . . . . ?
C34 N8 C33 C32 -174.4(7) . . . . ?
C38 C39 C34 C35 -2.7(12) . . . . ?
C38 C39 C34 N8 174.9(7) . . . . ?
C31 N8 C34 C39 -157.1(7) . . . . ?
C33 N8 C34 C39 16.3(12) . . . . ?
C31 N8 C34 C35 20.5(11) . . . . ?
C33 N8 C34 C35 -166.1(8) . . . . ?
C39 C34 C35 C36 3.2(12) . . . . ?
N8 C34 C35 C36 -174.4(7) . . . . ?
C37 C36 C35 C34 -1.1(12) . . . . ?
C40' O7 C40 O8 171(3) . . . . ?
C40 O7 C40' O8' 166(2) . . . . ?
